data_4327213
loop_
_publ_author_name
'Jing Zhu'
'Wen-Dan Cheng'
'Dong-Sheng Wu'
'Hao Zhang'
'Ya-Jing Gong'
'Hua-Nan Tong'
'Dan Zhao'

_publ_section_title
;
 Synthesis, Crystal Structure, and Optical Properties of LiGd5P2O13, a
 Layered Lithium Gadolinium Phosphate Containing One-Dimensional Li Chains
;
_journal_name_full 'Inorganic Chemistry'
_journal_page_first 208
_journal_page_last 212
_journal_paper_doi 10.1021/ic061536+
_journal_volume 46
_journal_year 2007
_chemical_formula_moiety 'Gd5 O13 P2, Li'
_chemical_formula_sum 'Gd5 Li O13 P2'
_chemical_formula_weight 1063.13
_chemical_name_systematic
; 
 ? 
;
_space_group_IT_number 12
_symmetry_cell_setting monoclinic
_symmetry_space_group_name_Hall '-C 2y'
_symmetry_space_group_name_H-M 'C 1 2/m 1'
_atom_sites_solution_hydrogens geom
_atom_sites_solution_primary direct
_atom_sites_solution_secondary difmap
_audit_creation_method SHELXL-97
_cell_angle_alpha 90.00
_cell_angle_beta 117.547(6)
_cell_angle_gamma 90.00
_cell_formula_units_Z 4
_cell_length_a 18.645(3)
_cell_length_b 5.6257(5)
_cell_length_c 12.014(2)
_cell_measurement_temperature 293(2)
_cell_measurement_theta_max 27.46
_cell_measurement_theta_min 3.46
_cell_volume 1117.3(3)
_computing_cell_refinement 'Bruker XSCANS'
_computing_data_collection 'Bruker XSCANS'
_computing_data_reduction 'Bruker SHELXTL'
_computing_molecular_graphics 'Bruker SHELXTL'
_computing_publication_material 'Bruker SHELXTL'
_computing_structure_refinement 'SHELXL-97 (Sheldrick, 1997)'
_computing_structure_solution 'SHELXS-97 (Sheldrick, 1990)'
_diffrn_ambient_temperature 293(2)
_diffrn_detector_area_resol_mean 14.6306
_diffrn_measured_fraction_theta_full 0.989
_diffrn_measured_fraction_theta_max 0.989
_diffrn_measurement_device_type 'Bruker P4'
_diffrn_measurement_method '\w scans'
_diffrn_radiation_monochromator graphite
_diffrn_radiation_source 'fine-focus sealed tube'
_diffrn_radiation_type MoK\a
_diffrn_radiation_wavelength 0.71073
_diffrn_reflns_av_R_equivalents 0.0492
_diffrn_reflns_av_sigmaI/netI 0.0502
_diffrn_reflns_limit_h_max 24
_diffrn_reflns_limit_h_min -23
_diffrn_reflns_limit_k_max 7
_diffrn_reflns_limit_k_min -7
_diffrn_reflns_limit_l_max 15
_diffrn_reflns_limit_l_min -11
_diffrn_reflns_number 4299
_diffrn_reflns_theta_full 27.46
_diffrn_reflns_theta_max 27.46
_diffrn_reflns_theta_min 3.46
_diffrn_standards_decay_% none
_diffrn_standards_interval_count none
_diffrn_standards_interval_time none
_diffrn_standards_number none
_exptl_absorpt_coefficient_mu 29.623
_exptl_absorpt_correction_T_max 1.0000
_exptl_absorpt_correction_T_min 0.1687
_exptl_absorpt_correction_type multi-scan
_exptl_absorpt_process_details 'SADABS (Sheldrick, 1996)'
_exptl_crystal_colour colorless
_exptl_crystal_density_diffrn 6.320
_exptl_crystal_description needle
_exptl_crystal_F_000 1828
_exptl_crystal_size_max 0.32
_exptl_crystal_size_mid 0.03
_exptl_crystal_size_min 0.02
_refine_diff_density_max 2.081
_refine_diff_density_min -3.264
_refine_diff_density_rms 0.603
_refine_ls_extinction_coef 0.00120(7)
_refine_ls_extinction_expression Fc^*^=kFc[1+0.001xFc^2^\l^3^/sin(2\q)]^-1/4^
_refine_ls_extinction_method SHELXL
_refine_ls_goodness_of_fit_ref 1.007
_refine_ls_hydrogen_treatment none
_refine_ls_matrix_type full
_refine_ls_number_parameters 74
_refine_ls_number_reflns 1397
_refine_ls_number_restraints 0
_refine_ls_restrained_S_all 1.007
_refine_ls_R_factor_all 0.0460
_refine_ls_R_factor_gt 0.0382
_refine_ls_shift/su_max 0.001
_refine_ls_shift/su_mean 0.000
_refine_ls_structure_factor_coef Fsqd
_refine_ls_weighting_details 'calc w=1/[\s^2^(Fo^2^)+(0.0510P)^2^+12.0000P] where P=(Fo^2^+2Fc^2^)/3'
_refine_ls_weighting_scheme calc
_refine_ls_wR_factor_gt 0.0932
_refine_ls_wR_factor_ref 0.0984
_reflns_number_gt 1177
_reflns_number_total 1397
_reflns_threshold_expression >2sigma(I)
_cod_data_source_file ic0615362Bsi20060814_095930.cif
_cod_data_source_block a
_cod_database_code 4327213

loop_
_symmetry_equiv_pos_as_xyz
'x, y, z'
'-x, y, -z'
'x+1/2, y+1/2, z'
'-x+1/2, y+1/2, -z'
'-x, -y, -z'
'x, -y, z'
'-x+1/2, -y+1/2, -z'
'x+1/2, -y+1/2, z'

loop_
_atom_site_label
_atom_site_type_symbol
_atom_site_fract_x
_atom_site_fract_y
_atom_site_fract_z
_atom_site_U_iso_or_equiv
_atom_site_adp_type
_atom_site_occupancy
_atom_site_symmetry_multiplicity
_atom_site_calc_flag
_atom_site_refinement_flags
Gd1 Gd 0.38972(4) 0.0000 0.43507(6) 0.0066(2) Uani 1 2 d S
Gd2 Gd 0.19042(4) 0.0000 0.41173(6) 0.0086(2) Uani 1 2 d S
Gd3 Gd 0.25916(4) -0.5000 0.25605(6) 0.0083(2) Uani 1 2 d S
Gd4 Gd 0.33493(4) 0.0000 0.10828(6) 0.0084(2) Uani 1 2 d S
Gd5 Gd 0.52941(4) -0.5000 0.66552(6) 0.0094(2) Uani 1 2 d S
P1 P 0.1529(2) 0.0000 0.0682(4) 0.0140(8) Uiso 1 2 d S
P2 P 0.5568(2) 0.0000 0.2450(3) 0.0073(7) Uiso 1 2 d S
O1 O 0.5708(4) -0.2216(13) 0.3296(7) 0.0168(16) Uiso 1 1 d .
O2 O 0.2025(4) 0.2190(12) 0.0617(6) 0.0119(15) Uiso 1 1 d .
O3 O 0.1680(16) 0.0000 0.207(2) 0.023(7) Uiso 0.59(5) 2 d SP
O3' O 0.124(2) 0.0000 0.162(3) 0.023(10) Uiso 0.41(5) 2 d SP
O4 O 0.6145(6) 0.0000 0.1898(10) 0.019(2) Uiso 1 2 d S
O5 O 0.5000 -0.2570(15) 0.5000 0.0079(18) Uiso 1 2 d S
O6 O 0.2868(3) 0.2560(12) 0.4220(6) 0.0110(15) Uiso 1 1 d .
O7 O 0.3626(4) 0.2540(11) 0.2628(6) 0.0079(13) Uiso 1 1 d .
O8 O 0.4687(6) 0.0000 0.1390(10) 0.020(2) Uiso 1 2 d S
O9 O 0.0698(9) 0.0000 -0.0318(14) 0.043(3) Uiso 1 2 d S
Li Li 0.0000 0.251(9) 0.0000 0.078(14) Uiso 1 2 d S

loop_
_atom_site_aniso_label
_atom_site_aniso_U_11
_atom_site_aniso_U_22
_atom_site_aniso_U_33
_atom_site_aniso_U_23
_atom_site_aniso_U_13
_atom_site_aniso_U_12
Gd1 0.0079(3) 0.0027(3) 0.0094(3) 0.000 0.0041(3) 0.000
Gd2 0.0120(4) 0.0026(3) 0.0147(4) 0.000 0.0090(3) 0.000
Gd3 0.0093(4) 0.0057(3) 0.0098(4) 0.000 0.0045(3) 0.000
Gd4 0.0122(4) 0.0052(3) 0.0072(4) 0.000 0.0039(3) 0.000
Gd5 0.0093(4) 0.0032(3) 0.0170(4) 0.000 0.0071(3) 0.000

loop_
_atom_type_symbol
_atom_type_description
_atom_type_scat_dispersion_real
_atom_type_scat_dispersion_imag
_atom_type_scat_source
Li Li -0.0003 0.0001 'International Tables Vol C Tables 4.2.6.8 and 6.1.1.4'
O O 0.0106 0.0060 'International Tables Vol C Tables 4.2.6.8 and 6.1.1.4'
P P 0.1023 0.0942 'International Tables Vol C Tables 4.2.6.8 and 6.1.1.4'
Gd Gd -0.1653 3.9035 'International Tables Vol C Tables 4.2.6.8 and 6.1.1.4'

loop_
_geom_angle_atom_site_label_1
_geom_angle_atom_site_label_2
_geom_angle_atom_site_label_3
_geom_angle
_geom_angle_site_symmetry_1
_geom_angle_site_symmetry_3
O5 Gd1 O5 76.6(3) 5_656 .
O5 Gd1 O6 165.95(16) 5_656 6
O5 Gd1 O6 102.1(2) . 6
O5 Gd1 O6 102.1(2) 5_656 .
O5 Gd1 O6 165.95(16) . .
O6 Gd1 O6 75.8(3) 6 .
O5 Gd1 O7 117.70(17) 5_656 6
O5 Gd1 O7 73.59(17) . 6
O6 Gd1 O7 74.6(2) 6 6
O6 Gd1 O7 118.3(2) . 6
O5 Gd1 O7 73.59(17) 5_656 .
O5 Gd1 O7 117.70(17) . .
O6 Gd1 O7 118.3(2) 6 .
O6 Gd1 O7 74.6(2) . .
O7 Gd1 O7 74.2(3) 6 .
O5 Gd1 O1 67.36(15) 5_656 5_656
O5 Gd1 O1 98.96(16) . 5_656
O6 Gd1 O1 99.4(2) 6 5_656
O6 Gd1 O1 68.1(2) . 5_656
O7 Gd1 O1 168.7(2) 6 5_656
O7 Gd1 O1 117.0(2) . 5_656
O5 Gd1 O1 98.96(16) 5_656 2_656
O5 Gd1 O1 67.36(15) . 2_656
O6 Gd1 O1 68.1(2) 6 2_656
O6 Gd1 O1 99.4(2) . 2_656
O7 Gd1 O1 117.0(2) 6 2_656
O7 Gd1 O1 168.7(2) . 2_656
O1 Gd1 O1 51.7(3) 5_656 2_656
O5 Gd1 Gd4 97.32(3) 5_656 .
O5 Gd1 Gd4 97.32(3) . .
O6 Gd1 Gd4 96.72(15) 6 .
O6 Gd1 Gd4 96.72(15) . .
O7 Gd1 Gd4 37.10(15) 6 .
O7 Gd1 Gd4 37.10(15) . .
O1 Gd1 Gd4 154.13(15) 5_656 .
O1 Gd1 Gd4 154.13(15) 2_656 .
O5 Gd1 Gd2 138.20(15) 5_656 .
O5 Gd1 Gd2 138.20(15) . .
O6 Gd1 Gd2 37.88(16) 6 .
O6 Gd1 Gd2 37.88(16) . .
O7 Gd1 Gd2 97.85(15) 6 .
O7 Gd1 Gd2 97.85(15) . .
O1 Gd1 Gd2 82.00(14) 5_656 .
O1 Gd1 Gd2 82.00(14) 2_656 .
Gd4 Gd1 Gd2 98.89(2) . .
O5 Gd1 Gd5 36.70(10) 5_656 5_656
O5 Gd1 Gd5 98.80(15) . 5_656
O6 Gd1 Gd5 154.30(15) 6 5_656
O6 Gd1 Gd5 87.42(16) . 5_656
O7 Gd1 Gd5 97.43(16) 6 5_656
O7 Gd1 Gd5 36.89(15) . 5_656
O1 Gd1 Gd5 91.99(15) 5_656 5_656
O1 Gd1 Gd5 134.98(14) 2_656 5_656
Gd4 Gd1 Gd5 65.671(17) . 5_656
Gd2 Gd1 Gd5 122.983(14) . 5_656
O5 Gd1 Gd5 98.80(15) 5_656 5_646
O5 Gd1 Gd5 36.70(10) . 5_646
O6 Gd1 Gd5 87.42(16) 6 5_646
O6 Gd1 Gd5 154.30(15) . 5_646
O7 Gd1 Gd5 36.89(15) 6 5_646
O7 Gd1 Gd5 97.43(16) . 5_646
O1 Gd1 Gd5 134.98(14) 5_656 5_646
O1 Gd1 Gd5 91.99(15) 2_656 5_646
Gd4 Gd1 Gd5 65.671(17) . 5_646
Gd2 Gd1 Gd5 122.983(15) . 5_646
Gd5 Gd1 Gd5 100.78(3) 5_656 5_646
O6 Gd2 O6 79.1(3) . 6
O6 Gd2 O6 75.5(3) . 7_556
O6 Gd2 O6 120.73(12) 6 7_556
O6 Gd2 O6 120.73(12) . 4_546
O6 Gd2 O6 75.5(3) 6 4_546
O6 Gd2 O6 73.4(3) 7_556 4_546
O6 Gd2 O3 78.7(5) . .
O6 Gd2 O3 78.7(5) 6 .
O6 Gd2 O3 143.21(17) 7_556 .
O6 Gd2 O3 143.21(17) 4_546 .
O6 Gd2 O1 162.4(2) . 8_445
O6 Gd2 O1 99.3(2) 6 8_445
O6 Gd2 O1 119.1(2) 7_556 8_445
O6 Gd2 O1 75.1(2) 4_546 8_445
O3 Gd2 O1 83.7(5) . 8_445
O6 Gd2 O1 99.3(2) . 3_455
O6 Gd2 O1 162.4(2) 6 3_455
O6 Gd2 O1 75.1(2) 7_556 3_455
O6 Gd2 O1 119.1(2) 4_546 3_455
O3 Gd2 O1 83.7(5) . 3_455
O1 Gd2 O1 76.8(3) 8_445 3_455
O6 Gd2 O3' 90.4(6) . .
O6 Gd2 O3' 90.4(6) 6 .
O6 Gd2 O3' 141.4(3) 7_556 .
O6 Gd2 O3' 141.4(3) 4_546 .
O3 Gd2 O3' 15.2(7) . .
O1 Gd2 O3' 72.0(6) 8_445 .
O1 Gd2 O3' 72.0(6) 3_455 .
O6 Gd2 Gd1 39.55(17) . .
O6 Gd2 Gd1 39.55(17) 6 .
O6 Gd2 Gd1 99.42(15) 7_556 .
O6 Gd2 Gd1 99.42(15) 4_546 .
O3 Gd2 Gd1 75.7(7) . .
O1 Gd2 Gd1 136.49(16) 8_445 .
O1 Gd2 Gd1 136.49(16) 3_455 .
O3' Gd2 Gd1 90.9(8) . .
O6 Gd2 Gd2 38.09(16) . 7_556
O6 Gd2 Gd2 101.93(16) 6 7_556
O6 Gd2 Gd2 37.42(16) 7_556 7_556
O6 Gd2 Gd2 97.99(16) 4_546 7_556
O3 Gd2 Gd2 112.8(4) . 7_556
O1 Gd2 Gd2 155.18(17) 8_445 7_556
O1 Gd2 Gd2 86.46(16) 3_455 7_556
O3' Gd2 Gd2 120.2(3) . 7_556
Gd1 Gd2 Gd2 67.69(2) . 7_556
O6 Gd2 Gd2 101.93(16) . 7_546
O6 Gd2 Gd2 38.09(16) 6 7_546
O6 Gd2 Gd2 97.99(16) 7_556 7_546
O6 Gd2 Gd2 37.42(16) 4_546 7_546
O3 Gd2 Gd2 112.8(4) . 7_546
O1 Gd2 Gd2 86.46(16) 8_445 7_546
O1 Gd2 Gd2 155.18(17) 3_455 7_546
O3' Gd2 Gd2 120.2(3) . 7_546
Gd1 Gd2 Gd2 67.69(2) . 7_546
Gd2 Gd2 Gd2 102.61(3) 7_556 7_546
O6 Gd2 Gd3 98.29(16) . 7_546
O6 Gd2 Gd3 98.29(16) 6 7_546
O6 Gd2 Gd3 36.74(17) 7_556 7_546
O6 Gd2 Gd3 36.74(17) 4_546 7_546
O3 Gd2 Gd3 176.1(7) . 7_546
O1 Gd2 Gd3 99.30(16) 8_445 7_546
O1 Gd2 Gd3 99.30(16) 3_455 7_546
O3' Gd2 Gd3 168.7(8) . 7_546
Gd1 Gd2 Gd3 100.39(2) . 7_546
Gd2 Gd2 Gd3 65.16(2) 7_556 7_546
Gd2 Gd2 Gd3 65.16(2) 7_546 7_546
O6 Gd3 O6 74.3(3) 6 1_545
O6 Gd3 O7 76.4(2) 6 6
O6 Gd3 O7 118.5(2) 1_545 6
O6 Gd3 O7 118.5(2) 6 1_545
O6 Gd3 O7 76.4(2) 1_545 1_545
O7 Gd3 O7 72.3(3) 6 1_545
O6 Gd3 O4 93.1(2) 6 3_445
O6 Gd3 O4 93.1(2) 1_545 3_445
O7 Gd3 O4 141.34(17) 6 3_445
O7 Gd3 O4 141.34(17) 1_545 3_445
O6 Gd3 O2 170.2(2) 6 1_545
O6 Gd3 O2 104.6(2) 1_545 1_545
O7 Gd3 O2 112.0(2) 6 1_545
O7 Gd3 O2 70.0(2) 1_545 1_545
O4 Gd3 O2 77.2(2) 3_445 1_545
O6 Gd3 O2 104.6(2) 6 6
O6 Gd3 O2 170.2(2) 1_545 6
O7 Gd3 O2 70.0(2) 6 6
O7 Gd3 O2 112.0(2) 1_545 6
O4 Gd3 O2 77.2(2) 3_445 6
O2 Gd3 O2 74.7(3) 1_545 6
O6 Gd3 Gd5 89.63(15) 6 5_646
O6 Gd3 Gd5 89.63(15) 1_545 5_646
O7 Gd3 Gd5 37.65(15) 6 5_646
O7 Gd3 Gd5 37.65(15) 1_545 5_646
O4 Gd3 Gd5 176.5(2) 3_445 5_646
O2 Gd3 Gd5 100.09(14) 1_545 5_646
O2 Gd3 Gd5 100.09(14) 6 5_646
O6 Gd3 Gd2 37.15(17) 6 7_546
O6 Gd3 Gd2 37.15(17) 1_545 7_546
O7 Gd3 Gd2 99.82(15) 6 7_546
O7 Gd3 Gd2 99.82(15) 1_545 7_546
O4 Gd3 Gd2 92.5(2) 3_445 7_546
O2 Gd3 Gd2 140.55(15) 1_545 7_546
O2 Gd3 Gd2 140.55(15) 6 7_546
Gd5 Gd3 Gd2 90.95(2) 5_646 7_546
O6 Gd3 Gd1 37.64(16) 6 .
O6 Gd3 Gd1 97.37(16) 1_545 .
O7 Gd3 Gd1 38.71(15) 6 .
O7 Gd3 Gd1 96.86(15) 1_545 .
O4 Gd3 Gd1 121.55(11) 3_445 .
O2 Gd3 Gd1 150.40(15) 1_545 .
O2 Gd3 Gd1 86.82(14) 6 .
Gd5 Gd3 Gd1 60.049(15) 5_646 .
Gd2 Gd3 Gd1 66.184(17) 7_546 .
O6 Gd3 Gd1 97.37(16) 6 1_545
O6 Gd3 Gd1 37.64(16) 1_545 1_545
O7 Gd3 Gd1 96.86(15) 6 1_545
O7 Gd3 Gd1 38.71(15) 1_545 1_545
O4 Gd3 Gd1 121.55(11) 3_445 1_545
O2 Gd3 Gd1 86.82(14) 1_545 1_545
O2 Gd3 Gd1 150.40(15) 6 1_545
Gd5 Gd3 Gd1 60.049(15) 5_646 1_545
Gd2 Gd3 Gd1 66.184(17) 7_546 1_545
Gd1 Gd3 Gd1 99.31(2) . 1_545
O6 Gd3 Gd4 141.96(17) 6 7_545
O6 Gd3 Gd4 141.96(17) 1_545 7_545
O7 Gd3 Gd4 88.53(15) 6 7_545
O7 Gd3 Gd4 88.53(15) 1_545 7_545
O4 Gd3 Gd4 77.1(2) 3_445 7_545
O2 Gd3 Gd4 37.49(14) 1_545 7_545
O2 Gd3 Gd4 37.49(14) 6 7_545
Gd5 Gd3 Gd4 99.42(2) 5_646 7_545
Gd2 Gd3 Gd4 169.62(3) 7_546 7_545
Gd1 Gd3 Gd4 119.231(17) . 7_545
Gd1 Gd3 Gd4 119.231(17) 1_545 7_545
O7 Gd4 O7 80.7(3) . 6
O7 Gd4 O8 92.9(3) . .
O7 Gd4 O8 92.9(3) 6 .
O7 Gd4 O2 176.9(2) . 4_545
O7 Gd4 O2 98.7(2) 6 4_545
O8 Gd4 O2 90.2(2) . 4_545
O7 Gd4 O2 98.7(2) . 7
O7 Gd4 O2 176.9(2) 6 7
O8 Gd4 O2 90.2(2) . 7
O2 Gd4 O2 81.7(3) 4_545 7
O7 Gd4 O2 108.7(2) . 6
O7 Gd4 O2 72.6(2) 6 6
O8 Gd4 O2 151.11(16) . 6
O2 Gd4 O2 68.3(3) 4_545 6
O2 Gd4 O2 104.81(14) 7 6
O7 Gd4 O2 72.6(2) . .
O7 Gd4 O2 108.7(2) 6 .
O8 Gd4 O2 151.11(16) . .
O2 Gd4 O2 104.81(14) 4_545 .
O2 Gd4 O2 68.3(3) 7 .
O2 Gd4 O2 57.1(3) 6 .
O7 Gd4 P1 86.89(17) . .
O7 Gd4 P1 86.89(17) 6 .
O8 Gd4 P1 179.7(3) . .
O2 Gd4 P1 90.05(16) 4_545 .
O2 Gd4 P1 90.05(16) 7 .
O2 Gd4 P1 28.94(15) 6 .
O2 Gd4 P1 28.94(15) . .
O7 Gd4 Gd1 40.38(16) . .
O7 Gd4 Gd1 40.38(16) 6 .
O8 Gd4 Gd1 94.8(3) . .
O2 Gd4 Gd1 138.88(16) 4_545 .
O2 Gd4 Gd1 138.88(16) 7 .
O2 Gd4 Gd1 89.82(14) 6 .
O2 Gd4 Gd1 89.82(14) . .
P1 Gd4 Gd1 84.82(7) . .
O7 Gd4 Gd3 139.01(16) . 7_545
O7 Gd4 Gd3 139.01(16) 6 7_545
O8 Gd4 Gd3 94.0(3) . 7_545
O2 Gd4 Gd3 41.00(16) 4_545 7_545
O2 Gd4 Gd3 41.00(16) 7 7_545
O2 Gd4 Gd3 82.39(14) 6 7_545
O2 Gd4 Gd3 82.39(14) . 7_545
P1 Gd4 Gd3 86.31(7) . 7_545
Gd1 Gd4 Gd3 171.13(3) . 7_545
O7 Gd4 Gd5 29.11(16) . 5_656
O7 Gd4 Gd5 93.25(16) 6 5_656
O8 Gd4 Gd5 65.95(16) . 5_656
O2 Gd4 Gd5 153.88(16) 4_545 5_656
O2 Gd4 Gd5 87.60(15) 7 5_656
O2 Gd4 Gd5 137.74(15) 6 5_656
O2 Gd4 Gd5 93.07(15) . 5_656
P1 Gd4 Gd5 113.84(5) . 5_656
Gd1 Gd4 Gd5 58.160(15) . 5_656
Gd3 Gd4 Gd5 126.242(16) 7_545 5_656
O7 Gd4 Gd5 93.25(16) . 5_646
O7 Gd4 Gd5 29.11(16) 6 5_646
O8 Gd4 Gd5 65.95(16) . 5_646
O2 Gd4 Gd5 87.60(15) 4_545 5_646
O2 Gd4 Gd5 153.88(16) 7 5_646
O2 Gd4 Gd5 93.07(15) 6 5_646
O2 Gd4 Gd5 137.74(15) . 5_646
P1 Gd4 Gd5 113.84(5) . 5_646
Gd1 Gd4 Gd5 58.160(15) . 5_646
Gd3 Gd4 Gd5 126.242(16) 7_545 5_646
Gd5 Gd4 Gd5 91.82(2) 5_656 5_646
O7 Gd5 O7 75.5(3) 5_656 2_646
O7 Gd5 O5 121.09(18) 5_656 5_646
O7 Gd5 O5 77.06(18) 2_646 5_646
O7 Gd5 O5 77.06(18) 5_656 .
O7 Gd5 O5 121.09(18) 2_646 .
O5 Gd5 O5 74.4(3) 5_646 .
O7 Gd5 O1 159.0(2) 5_656 5_646
O7 Gd5 O1 98.8(2) 2_646 5_646
O5 Gd5 O1 76.0(2) 5_646 5_646
O5 Gd5 O1 121.86(18) . 5_646
O7 Gd5 O1 98.8(2) 5_656 2_656
O7 Gd5 O1 159.0(2) 2_646 2_656
O5 Gd5 O1 121.86(18) 5_646 2_656
O5 Gd5 O1 76.00(19) . 2_656
O1 Gd5 O1 79.1(3) 5_646 2_656
O7 Gd5 Gd5 100.58(16) 5_656 5_646
O7 Gd5 Gd5 100.58(16) 2_646 5_646
O5 Gd5 Gd5 37.19(17) 5_646 5_646
O5 Gd5 Gd5 37.19(17) . 5_646
O1 Gd5 Gd5 100.34(17) 5_646 5_646
O1 Gd5 Gd5 100.34(17) 2_656 5_646
O7 Gd5 Gd3 39.33(16) 5_656 5_646
O7 Gd5 Gd3 39.33(16) 2_646 5_646
O5 Gd5 Gd3 91.20(2) 5_646 5_646
O5 Gd5 Gd3 91.20(2) . 5_646
O1 Gd5 Gd3 138.15(16) 5_646 5_646
O1 Gd5 Gd3 138.15(16) 2_656 5_646
Gd5 Gd5 Gd3 91.51(3) 5_646 5_646
O7 Gd5 Gd1 39.01(15) 5_656 5_656
O7 Gd5 Gd1 99.58(17) 2_646 5_656
O5 Gd5 Gd1 98.28(15) 5_646 5_656
O5 Gd5 Gd1 38.06(11) . 5_656
O1 Gd5 Gd1 158.91(16) 5_646 5_656
O1 Gd5 Gd1 87.24(17) 2_656 5_656
Gd5 Gd5 Gd1 66.185(18) 5_646 5_656
Gd3 Gd5 Gd1 61.144(14) 5_646 5_656
O7 Gd5 Gd1 99.58(17) 5_656 5_646
O7 Gd5 Gd1 39.01(16) 2_646 5_646
O5 Gd5 Gd1 38.06(10) 5_646 5_646
O5 Gd5 Gd1 98.28(15) . 5_646
O1 Gd5 Gd1 87.24(17) 5_646 5_646
O1 Gd5 Gd1 158.91(16) 2_656 5_646
Gd5 Gd5 Gd1 66.184(18) 5_646 5_646
Gd3 Gd5 Gd1 61.144(14) 5_646 5_646
Gd1 Gd5 Gd1 100.78(3) 5_656 5_646
O7 Gd5 Gd2 140.47(16) 5_656 7_546
O7 Gd5 Gd2 140.47(16) 2_646 7_546
O5 Gd5 Gd2 89.41(2) 5_646 7_546
O5 Gd5 Gd2 89.41(2) . 7_546
O1 Gd5 Gd2 41.62(16) 5_646 7_546
O1 Gd5 Gd2 41.62(16) 2_656 7_546
Gd5 Gd5 Gd2 89.26(3) 5_646 7_546
Gd3 Gd5 Gd2 179.24(2) 5_646 7_546
Gd1 Gd5 Gd2 119.216(15) 5_656 7_546
Gd1 Gd5 Gd2 119.216(15) 5_646 7_546
O7 Gd5 Gd4 28.35(16) 5_656 5_656
O7 Gd5 Gd4 89.98(16) 2_646 5_656
O5 Gd5 Gd4 149.36(9) 5_646 5_656
O5 Gd5 Gd4 89.55(16) . 5_656
O1 Gd5 Gd4 134.02(17) 5_646 5_656
O1 Gd5 Gd4 77.30(16) 2_656 5_656
Gd5 Gd5 Gd4 122.347(19) 5_646 5_656
Gd3 Gd5 Gd4 62.696(15) 5_646 5_656
Gd1 Gd5 Gd4 56.169(17) 5_656 5_656
Gd1 Gd5 Gd4 123.36(2) 5_646 5_656
Gd2 Gd5 Gd4 116.853(17) 7_546 5_656
O9 P1 O3' 90.0(17) . .
O9 P1 O3 118.6(12) . .
O3' P1 O3 28.6(11) . .
O9 P1 O2 112.8(4) . .
O3' P1 O2 118.6(7) . .
O3 P1 O2 103.6(6) . .
O9 P1 O2 112.8(4) . 6
O3' P1 O2 118.6(7) . 6
O3 P1 O2 103.6(6) . 6
O2 P1 O2 103.9(5) . 6
O9 P1 Li 41.0(7) . 5
O3' P1 Li 63.5(13) . 5
O3 P1 Li 88.3(9) . 5
O2 P1 Li 152.3(8) . 5
O2 P1 Li 97.3(9) 6 5
O9 P1 Li 41.0(7) . .
O3' P1 Li 63.5(13) . .
O3 P1 Li 88.3(9) . .
O2 P1 Li 97.3(9) . .
O2 P1 Li 152.3(8) 6 .
Li P1 Li 57.5(18) 5 .
O9 P1 Gd4 140.7(6) . .
O3' P1 Gd4 129.3(16) . .
O3 P1 Gd4 100.7(10) . .
O2 P1 Gd4 52.9(3) . .
O2 P1 Gd4 52.9(3) 6 .
Li P1 Gd4 150.1(9) 5 .
Li P1 Gd4 150.1(9) . .
O4 P2 O8 110.0(6) . .
O4 P2 O1 110.5(4) . 6
O8 P2 O1 109.4(4) . 6
O4 P2 O1 110.5(4) . .
O8 P2 O1 109.4(4) . .
O1 P2 O1 106.8(6) 6 .
O4 P2 Li 64.1(4) . 3_545
O8 P2 Li 55.1(5) . 3_545
O1 P2 Li 154.2(9) 6 3_545
O1 P2 Li 98.4(10) . 3_545
O4 P2 Li 64.1(4) . 7
O8 P2 Li 55.1(5) . 7
O1 P2 Li 98.4(10) 6 7
O1 P2 Li 154.2(9) . 7
Li P2 Li 56.1(18) 3_545 7
P2 O1 Gd5 128.8(4) . 5_646
P2 O1 Gd2 127.3(4) . 3_545
Gd5 O1 Gd2 98.0(3) 5_646 3_545
P2 O1 Gd1 100.7(3) . 5_656
Gd5 O1 Gd1 96.0(2) 5_646 5_656
Gd2 O1 Gd1 96.2(2) 3_545 5_656
P1 O2 Gd4 127.6(4) . 7
P1 O2 Gd4 98.2(3) . .
Gd4 O2 Gd4 111.7(3) 7 .
P1 O2 Gd3 115.9(4) . 1_565
Gd4 O2 Gd3 101.5(2) 7 1_565
Gd4 O2 Gd3 98.3(2) . 1_565
O3' O3 P1 68(3) . .
O3' O3 Gd2 112(3) . .
P1 O3 Gd2 179.9(16) . .
O3 O3' P1 83(3) . .
O3 O3' Li 145.9(14) . 5
P1 O3' Li 86.8(14) . 5
O3 O3' Li 145.9(14) . .
P1 O3' Li 86.8(14) . .
Li O3' Li 65(2) 5 .
O3 O3' Gd2 53(3) . .
P1 O3' Gd2 136(2) . .
Li O3' Gd2 128.6(10) 5 .
Li O3' Gd2 128.6(10) . .
P2 O4 Gd3 140.1(6) . 3
Gd5 O5 Gd5 105.6(3) 5_646 .
Gd5 O5 Gd1 119.10(2) 5_646 5_656
Gd5 O5 Gd1 105.24(2) . 5_656
Gd5 O5 Gd1 105.24(2) 5_646 .
Gd5 O5 Gd1 119.10(2) . .
Gd1 O5 Gd1 103.4(3) 5_656 .
Gd2 O6 Gd3 119.0(2) . 1_565
Gd2 O6 Gd2 104.5(3) . 7_556
Gd3 O6 Gd2 106.1(3) 1_565 7_556
Gd2 O6 Gd1 102.6(3) . .
Gd3 O6 Gd1 106.0(3) 1_565 .
Gd2 O6 Gd1 119.5(2) 7_556 .
Gd4 O7 Gd5 122.5(3) . 5_656
Gd4 O7 Gd3 119.0(3) . 1_565
Gd5 O7 Gd3 103.0(3) 5_656 1_565
Gd4 O7 Gd1 102.5(3) . .
Gd5 O7 Gd1 104.1(2) 5_656 .
Gd3 O7 Gd1 103.0(2) 1_565 .
P2 O8 Gd4 141.0(6) . .
P2 O8 Li 93.7(4) . 3_545
Gd4 O8 Li 117.7(5) . 3_545
P2 O8 Li 93.7(4) . 7
Gd4 O8 Li 117.7(5) . 7
Li O8 Li 70(2) 3_545 7
P1 O9 Li 111.5(7) . 5
P1 O9 Li 111.5(7) . .
Li O9 Li 86(2) 5 .
O9 Li O9 94(2) 5 .
O9 Li O8 152.1(7) 5 7
O9 Li O8 84.0(4) . 7
O9 Li O8 84.0(4) 5 3_455
O9 Li O8 152.1(7) . 3_455
O8 Li O8 110(2) 7 3_455
O9 Li O3' 50.2(10) 5 5
O9 Li O3' 84.7(15) . 5
O8 Li O3' 102.0(6) 7 5
O8 Li O3' 114.0(7) 3_455 5
O9 Li O3' 84.7(15) 5 .
O9 Li O3' 50.2(10) . .
O8 Li O3' 114.0(7) 7 .
O8 Li O3' 102.0(6) 3_455 .
O3' Li O3' 115(2) 5 .
O9 Li Li 133.0(11) 5 5_565
O9 Li Li 133.0(11) . 5_565
O8 Li Li 55.1(10) 7 5_565
O8 Li Li 55.1(10) 3_455 5_565
O3' Li Li 122.5(11) 5 5_565
O3' Li Li 122.5(11) . 5_565
O9 Li Li 47.0(11) 5 5
O9 Li Li 47.0(11) . 5
O8 Li Li 124.9(10) 7 5
O8 Li Li 124.9(10) 3_455 5
O3' Li Li 57.5(11) 5 5
O3' Li Li 57.5(11) . 5
Li Li Li 180.000(5) 5_565 5
O9 Li P1 27.4(4) 5 5
O9 Li P1 103.4(18) . 5
O8 Li P1 126.3(3) 7 5
O8 Li P1 87.6(2) 3_455 5
O3' Li P1 29.7(7) 5 5
O3' Li P1 110.6(17) . 5
Li Li P1 118.8(9) 5_565 5
Li Li P1 61.2(9) 5 5
O9 Li P1 103.4(18) 5 .
O9 Li P1 27.4(4) . .
O8 Li P1 87.6(2) 7 .
O8 Li P1 126.3(3) 3_455 .
O3' Li P1 110.6(17) 5 .
O3' Li P1 29.7(7) . .
Li Li P1 118.8(9) 5_565 .
Li Li P1 61.2(9) 5 .
P1 Li P1 122.5(18) 5 .
O9 Li P2 96.0(4) 5 3_455
O9 Li P2 122.4(5) . 3_455
O8 Li P2 108.5(16) 7 3_455
O8 Li P2 31.2(4) 3_455 3_455
O3' Li P2 140.5(7) 5 3_455
O3' Li P2 74.5(5) . 3_455
Li Li P2 62.0(9) 5_565 3_455
Li Li P2 118.0(9) 5 3_455
P1 Li P2 110.95(10) 5 3_455
P1 Li P2 95.44(9) . 3_455
O9 Li P2 122.4(5) 5 7
O9 Li P2 96.0(4) . 7
O8 Li P2 31.2(4) 7 7
O8 Li P2 108.5(16) 3_455 7
O3' Li P2 74.5(5) 5 7
O3' Li P2 140.5(7) . 7
Li Li P2 62.0(9) 5_565 7
Li Li P2 118.0(9) 5 7
P1 Li P2 95.44(9) 5 7
P1 Li P2 110.95(10) . 7
P2 Li P2 123.9(18) 3_455 7

loop_
_geom_bond_atom_site_label_1
_geom_bond_atom_site_label_2
_geom_bond_distance
_geom_bond_site_symmetry_2
Gd1 O5 2.333(5) 5_656
Gd1 O5 2.333(5) .
Gd1 O6 2.345(6) 6
Gd1 O6 2.345(6) .
Gd1 O7 2.369(6) 6
Gd1 O7 2.369(6) .
Gd1 O1 2.857(7) 5_656
Gd1 O1 2.857(7) 2_656
Gd1 Gd4 3.5702(11) .
Gd1 Gd2 3.5951(11) .
Gd1 Gd5 3.6512(7) 5_656
Gd1 Gd5 3.6512(7) 5_646
Gd2 O6 2.262(6) .
Gd2 O6 2.262(6) 6
Gd2 O6 2.296(6) 7_556
Gd2 O6 2.296(6) 4_546
Gd2 O3 2.30(2) .
Gd2 O1 2.522(7) 8_445
Gd2 O1 2.522(7) 3_455
Gd2 O3' 2.67(3) .
Gd2 Gd2 3.6039(9) 7_556
Gd2 Gd2 3.6039(9) 7_546
Gd2 Gd3 3.6527(11) 7_546
Gd3 O6 2.274(6) 6
Gd3 O6 2.274(6) 1_545
Gd3 O7 2.345(6) 6
Gd3 O7 2.345(6) 1_545
Gd3 O4 2.433(10) 3_445
Gd3 O2 2.605(6) 1_545
Gd3 O2 2.605(6) 6
Gd3 Gd5 3.6047(11) 5_646
Gd3 Gd2 3.6527(12) 7_546
Gd3 Gd1 3.6907(7) 1_545
Gd3 Gd4 3.8902(12) 7_545
Gd4 O7 2.206(6) .
Gd4 O7 2.206(6) 6
Gd4 O8 2.346(10) .
Gd4 O2 2.416(6) 4_545
Gd4 O2 2.416(6) 7
Gd4 O2 2.578(6) 6
Gd4 O2 2.578(6) .
Gd4 P1 3.200(4) .
Gd4 Gd3 3.8902(12) 7_545
Gd4 Gd5 3.9163(7) 5_656
Gd4 Gd5 3.9163(7) 5_646
Gd5 O7 2.260(6) 5_656
Gd5 O7 2.260(6) 2_646
Gd5 O5 2.262(5) 5_646
Gd5 O5 2.262(5) .
Gd5 O1 2.460(7) 5_646
Gd5 O1 2.460(7) 2_656
Gd5 Gd5 3.6034(15) 5_646
Gd5 Gd3 3.6047(11) 5_646
Gd5 Gd1 3.6512(7) 5_656
Gd5 Gd1 3.6512(7) 5_646
Gd5 Gd2 3.7606(11) 7_546
Gd5 Gd4 3.9163(7) 5_656
P1 O9 1.456(15) .
P1 O3' 1.46(3) .
P1 O3 1.56(2) .
P1 O2 1.565(7) .
P1 O2 1.565(7) 6
P1 Li 2.94(3) 5
P1 Li 2.94(3) .
P2 O4 1.502(11) .
P2 O8 1.545(11) .
P2 O1 1.552(7) 6
P2 O1 1.552(7) .
P2 Li 2.98(2) 3_545
P2 Li 2.98(2) 7
O1 Gd5 2.460(7) 5_646
O1 Gd2 2.522(7) 3_545
O1 Gd1 2.857(7) 5_656
O2 Gd4 2.416(6) 7
O2 Gd3 2.605(6) 1_565
O3 O3' 0.75(3) .
O3' Li 2.63(4) 5
O3' Li 2.63(4) .
O4 Gd3 2.433(10) 3
O5 Gd5 2.262(5) 5_646
O5 Gd1 2.333(5) 5_656
O6 Gd3 2.274(6) 1_565
O6 Gd2 2.296(6) 7_556
O7 Gd5 2.260(6) 5_656
O7 Gd3 2.345(6) 1_565
O8 Li 2.45(3) 3_545
O8 Li 2.45(3) 7
O9 Li 2.07(4) 5
O9 Li 2.07(4) .
Li O9 2.07(4) 5
Li O8 2.45(3) 7
Li O8 2.45(3) 3_455
Li O3' 2.63(4) 5
Li Li 2.80(10) 5_565
Li Li 2.83(10) 5
Li P1 2.94(3) 5
Li P2 2.98(2) 3_455
Li P2 2.98(2) 7
